data_4509944
loop_
_publ_author_name
'Dey, Sanjoy Kumar'
'Saha, Rajat'
'Biswas, Susobhan'
'Layek, Animesh'
'Middya, Somnath'
'Steele, Ian M.'
'Fleck, Michel'
'Ray, Partha Pratim'
'Kumar, Sanjay'

_publ_section_title
;
 Tetrabromoterepthalic Acid in Designing Co-crystals and Salts:
 Modification of Optical Properties and Schottky Barrier Effect
;
_journal_issue 1
_journal_name_full 'Crystal Growth &amp; Design'
_journal_page_first 207
_journal_paper_doi 10.1021/cg4014009
_journal_volume 14
_journal_year 2014
_chemical_formula_moiety 'C12 H8 N6, C8 H2 Br4 O4, 2(H2 O)'
_chemical_formula_sum 'C20 H14 Br4 N6 O6'
_chemical_formula_weight 754.01
_chemical_name_systematic
;
 ?
;
_space_group_IT_number 2
_symmetry_cell_setting triclinic
_symmetry_Int_Tables_number 2
_symmetry_space_group_name_Hall '-P 1'
_symmetry_space_group_name_H-M 'P -1'
_atom_sites_solution_hydrogens geom
_atom_sites_solution_primary direct
_atom_sites_solution_secondary difmap
_audit_creation_method SHELXL-97
_cell_angle_alpha 92.062(2)
_cell_angle_beta 112.550(3)
_cell_angle_gamma 114.459(2)
_cell_formula_units_Z 1
_cell_length_a 8.4983(5)
_cell_length_b 8.7073(4)
_cell_length_c 9.9547(5)
_cell_measurement_reflns_used 4204
_cell_measurement_temperature 293(2)
_cell_measurement_theta_max 32.54
_cell_measurement_theta_min 2.64
_cell_volume 602.40(6)
_computing_structure_refinement 'SHELXL-97 (Sheldrick, 1997)'
_diffrn_ambient_temperature 293(2)
_diffrn_measured_fraction_theta_full 0.964
_diffrn_measured_fraction_theta_max 0.964
_diffrn_radiation_monochromator graphite
_diffrn_radiation_source 'fine-focus sealed tube'
_diffrn_radiation_type MoK\a
_diffrn_radiation_wavelength 0.71073
_diffrn_reflns_av_R_equivalents 0.0686
_diffrn_reflns_av_sigmaI/netI 0.0635
_diffrn_reflns_limit_h_max 12
_diffrn_reflns_limit_h_min -9
_diffrn_reflns_limit_k_max 13
_diffrn_reflns_limit_k_min -13
_diffrn_reflns_limit_l_max 15
_diffrn_reflns_limit_l_min -14
_diffrn_reflns_number 8112
_diffrn_reflns_theta_full 32.54
_diffrn_reflns_theta_max 32.54
_diffrn_reflns_theta_min 2.64
_exptl_absorpt_coefficient_mu 6.732
_exptl_absorpt_correction_T_max 0.446
_exptl_absorpt_correction_T_min 0.310
_exptl_absorpt_correction_type empirical
_exptl_absorpt_process_details 'Sadabs(Sheldrick, 1996)'
_exptl_crystal_density_diffrn 2.078
_exptl_crystal_density_method 'not measured'
_exptl_crystal_F_000 364
_exptl_crystal_size_max 0.18
_exptl_crystal_size_mid 0.16
_exptl_crystal_size_min 0.12
_refine_diff_density_max 0.745
_refine_diff_density_min -1.395
_refine_diff_density_rms 0.128
_refine_ls_extinction_coef 0.016(2)
_refine_ls_extinction_expression Fc^*^=kFc[1+0.001xFc^2^\l^3^/sin(2\q)]^-1/4^
_refine_ls_extinction_method SHELXL
_refine_ls_goodness_of_fit_ref 1.010
_refine_ls_hydrogen_treatment noref
_refine_ls_matrix_type full
_refine_ls_number_parameters 184
_refine_ls_number_reflns 4204
_refine_ls_number_restraints 0
_refine_ls_restrained_S_all 1.010
_refine_ls_R_factor_all 0.0603
_refine_ls_R_factor_gt 0.0384
_refine_ls_shift/su_max 0.001
_refine_ls_shift/su_mean 0.000
_refine_ls_structure_factor_coef Fsqd
_refine_ls_weighting_details 'calc w=1/[\s^2^(Fo^2^)+(0.0543P)^2^+0.0000P] where P=(Fo^2^+2Fc^2^)/3'
_refine_ls_weighting_scheme calc
_refine_ls_wR_factor_gt 0.0940
_refine_ls_wR_factor_ref 0.1046
_reflns_number_gt 3067
_reflns_number_total 4204
_reflns_threshold_expression >2sigma(I)
_cod_data_source_file cg4014009_si_006.cif
_cod_data_source_block 5
_cod_depositor_comments
;
The following automatic conversions were performed:

'_symmetry_cell_setting' value 'Triclinic' changed to 'triclinic'
according to
/usr/data/users/saulius/automatic-downloads/current/ACS/lib/dictionaries/cif_core.dic
dictionary named 'cif_core.dic' version 2.4.2 from 2011-04-26.

Automatic conversion script
Id: cif_fix_values 2281 2013-09-26 08:29:07Z andrius 
;
_cod_original_cell_volume 602.40(5)
_cod_database_code 4509944

loop_
_symmetry_equiv_pos_as_xyz
'x, y, z'
'-x, -y, -z'

loop_
_atom_site_label
_atom_site_type_symbol
_atom_site_fract_x
_atom_site_fract_y
_atom_site_fract_z
_atom_site_U_iso_or_equiv
_atom_site_adp_type
_atom_site_occupancy
_atom_site_symmetry_multiplicity
_atom_site_calc_flag
_atom_site_refinement_flags
Br2 Br 0.68905(4) 0.23552(3) 0.53734(3) 0.02964(10) Uani 1 1 d .
Br1 Br 0.78809(4) 0.54171(3) 0.34485(3) 0.03320(10) Uani 1 1 d .
O1 O 0.2598(3) 0.0963(2) 0.5910(2) 0.0377(5) Uani 1 1 d .
O2 O 0.5252(3) 0.2642(3) 0.8006(2) 0.0438(5) Uani 1 1 d .
C4 C 0.4191(4) 0.2377(3) 0.6712(3) 0.0261(5) Uani 1 1 d .
C3 C 0.4591(3) 0.3727(3) 0.5804(3) 0.0208(4) Uani 1 1 d .
C2 C 0.5833(3) 0.3904(3) 0.5168(3) 0.0206(4) Uani 1 1 d .
C1 C 0.6240(3) 0.5170(3) 0.4360(3) 0.0208(4) Uani 1 1 d .
N1 N 0.1168(3) 0.1845(3) 0.1718(3) 0.0324(5) Uani 1 1 d .
C5 C 0.1907(5) 0.0751(4) 0.2075(4) 0.0402(7) Uani 1 1 d .
C6 C 0.3136(5) 0.0589(4) 0.1554(4) 0.0397(7) Uani 1 1 d .
C7 C 0.3638(5) 0.1608(4) 0.0615(4) 0.0430(7) Uani 1 1 d .
C8 C 0.2890(4) 0.2752(4) 0.0226(3) 0.0355(6) Uani 1 1 d .
C9 C 0.1649(4) 0.2826(3) 0.0791(3) 0.0272(5) Uani 1 1 d .
C10 C 0.0762(4) 0.3982(3) 0.0375(3) 0.0265(5) Uani 1 1 d .
N2 N 0.0033(4) 0.4371(3) 0.1236(3) 0.0350(5) Uani 1 1 d .
N3 N 0.0754(4) 0.4584(3) -0.0855(3) 0.0342(5) Uani 1 1 d .
O1W O 0.1683(4) 0.8607(3) 0.7343(3) 0.0580(7) Uani 1 1 d .
H1W1 H 0.0753 0.8310 0.7628 0.070 Uiso 1 1 d R
H2W1 H 0.1794 0.7737 0.7061 0.070 Uiso 1 1 d R
H1 H 0.227(6) 0.027(6) 0.642(4) 0.068(13) Uiso 1 1 d .
H5 H 0.132(7) -0.009(6) 0.271(5) 0.083(14) Uiso 1 1 d .
H6 H 0.375(6) -0.014(5) 0.180(4) 0.062(12) Uiso 1 1 d .
H7 H 0.454(6) 0.159(5) 0.026(4) 0.049(10) Uiso 1 1 d .
H8 H 0.323(6) 0.355(5) -0.046(4) 0.061(12) Uiso 1 1 d .

loop_
_atom_site_aniso_label
_atom_site_aniso_U_11
_atom_site_aniso_U_22
_atom_site_aniso_U_33
_atom_site_aniso_U_23
_atom_site_aniso_U_13
_atom_site_aniso_U_12
Br2 0.03061(14) 0.02788(14) 0.04437(18) 0.01635(11) 0.02320(13) 0.01894(11)
Br1 0.03299(15) 0.03383(15) 0.0541(2) 0.02150(12) 0.03525(14) 0.01850(11)
O1 0.0384(11) 0.0242(9) 0.0459(12) 0.0150(8) 0.0248(10) 0.0041(8)
O2 0.0455(12) 0.0432(12) 0.0377(11) 0.0224(9) 0.0175(10) 0.0158(10)
C4 0.0302(12) 0.0225(10) 0.0383(14) 0.0144(10) 0.0257(11) 0.0130(9)
C3 0.0187(9) 0.0178(9) 0.0278(12) 0.0093(8) 0.0134(9) 0.0069(7)
C2 0.0176(9) 0.0183(9) 0.0295(12) 0.0085(8) 0.0137(9) 0.0082(8)
C1 0.0172(9) 0.0187(9) 0.0292(12) 0.0079(8) 0.0150(9) 0.0061(7)
N1 0.0344(12) 0.0333(11) 0.0327(12) 0.0138(9) 0.0173(10) 0.0156(10)
C5 0.0440(16) 0.0365(15) 0.0407(16) 0.0167(12) 0.0172(14) 0.0196(13)
C6 0.0409(16) 0.0392(15) 0.0374(16) 0.0084(12) 0.0105(14) 0.0233(13)
C7 0.0389(16) 0.0528(18) 0.0457(18) 0.0115(14) 0.0200(15) 0.0272(14)
C8 0.0335(14) 0.0403(15) 0.0394(16) 0.0159(12) 0.0208(13) 0.0181(12)
C9 0.0250(11) 0.0270(11) 0.0271(12) 0.0078(9) 0.0125(10) 0.0089(9)
C10 0.0253(11) 0.0254(11) 0.0285(12) 0.0092(9) 0.0148(10) 0.0085(9)
N2 0.0424(13) 0.0385(13) 0.0407(13) 0.0200(10) 0.0281(12) 0.0233(11)
N3 0.0416(13) 0.0414(13) 0.0365(13) 0.0202(10) 0.0269(11) 0.0243(11)
O1W 0.0830(18) 0.0334(11) 0.098(2) 0.0339(12) 0.0764(17) 0.0271(12)

loop_
_atom_type_symbol
_atom_type_description
_atom_type_scat_dispersion_real
_atom_type_scat_dispersion_imag
_atom_type_scat_source
C C 0.0033 0.0016 'International Tables Vol C Tables 4.2.6.8 and 6.1.1.4'
H H 0.0000 0.0000 'International Tables Vol C Tables 4.2.6.8 and 6.1.1.4'
N N 0.0061 0.0033 'International Tables Vol C Tables 4.2.6.8 and 6.1.1.4'
O O 0.0106 0.0060 'International Tables Vol C Tables 4.2.6.8 and 6.1.1.4'
Br Br -0.2901 2.4595 'International Tables Vol C Tables 4.2.6.8 and 6.1.1.4'

loop_
_geom_angle_atom_site_label_1
_geom_angle_atom_site_label_2
_geom_angle_atom_site_label_3
_geom_angle
_geom_angle_site_symmetry_1
_geom_angle_site_symmetry_3
C4 O1 H1 113(3) . .
O2 C4 O1 126.6(2) . .
O2 C4 C3 121.9(2) . .
O1 C4 C3 111.5(2) . .
C2 C3 C1 119.6(2) . 2_666
C2 C3 C4 120.2(2) . .
C1 C3 C4 120.2(2) 2_666 .
C3 C2 C1 120.4(2) . .
C3 C2 Br2 118.52(17) . .
C1 C2 Br2 121.02(17) . .
C3 C1 C2 120.0(2) 2_666 .
C3 C1 Br1 118.43(16) 2_666 .
C2 C1 Br1 121.58(18) . .
C5 N1 C9 117.3(3) . .
N1 C5 C6 123.6(3) . .
N1 C5 H5 112(3) . .
C6 C5 H5 124(3) . .
C7 C6 C5 118.8(3) . .
C7 C6 H6 114(3) . .
C5 C6 H6 127(3) . .
C6 C7 C8 118.7(3) . .
C6 C7 H7 122(2) . .
C8 C7 H7 119(2) . .
C7 C8 C9 118.9(3) . .
C7 C8 H8 122(2) . .
C9 C8 H8 119(2) . .
N1 C9 C8 122.6(3) . .
N1 C9 C10 116.2(2) . .
C8 C9 C10 121.1(2) . .
N2 C10 N3 124.5(2) . .
N2 C10 C9 118.4(2) . .
N3 C10 C9 117.1(2) . .
N3 N2 C10 118.0(2) 2_565 .
N2 N3 C10 117.6(2) 2_565 .
H1W1 O1W H2W1 112.4 . .

loop_
_geom_bond_atom_site_label_1
_geom_bond_atom_site_label_2
_geom_bond_distance
_geom_bond_site_symmetry_2
Br2 C2 1.884(2) .
Br1 C1 1.884(2) .
O1 C4 1.306(3) .
O1 H1 0.84(4) .
O2 C4 1.201(3) .
C4 C3 1.515(3) .
C3 C2 1.387(3) .
C3 C1 1.391(3) 2_666
C2 C1 1.394(3) .
C1 C3 1.391(3) 2_666
N1 C5 1.333(4) .
N1 C9 1.343(3) .
C5 C6 1.383(5) .
C5 H5 1.08(5) .
C6 C7 1.376(5) .
C6 H6 0.96(4) .
C7 C8 1.382(4) .
C7 H7 0.97(4) .
C8 C9 1.393(4) .
C8 H8 1.02(4) .
C9 C10 1.474(4) .
C10 N2 1.340(4) .
C10 N3 1.348(3) .
N2 N3 1.323(3) 2_565
N3 N2 1.323(3) 2_565
O1W H1W1 0.8834 .
O1W H2W1 0.8518 .

loop_
_geom_torsion_atom_site_label_1
_geom_torsion_atom_site_label_2
_geom_torsion_atom_site_label_3
_geom_torsion_atom_site_label_4
_geom_torsion
_geom_torsion_site_symmetry_1
_geom_torsion_site_symmetry_4
O2 C4 C3 C2 83.0(3) . .
O1 C4 C3 C2 -97.3(3) . .
O2 C4 C3 C1 -95.2(3) . 2_666
O1 C4 C3 C1 84.6(3) . 2_666
C1 C3 C2 C1 -0.4(4) 2_666 .
C4 C3 C2 C1 -178.6(2) . .
C1 C3 C2 Br2 -178.59(17) 2_666 .
C4 C3 C2 Br2 3.2(3) . .
C3 C2 C1 C3 0.4(4) . 2_666
Br2 C2 C1 C3 178.55(17) . 2_666
C3 C2 C1 Br1 -178.76(16) . .
Br2 C2 C1 Br1 -0.6(3) . .
C9 N1 C5 C6 0.5(4) . .
N1 C5 C6 C7 0.1(5) . .
C5 C6 C7 C8 -0.1(5) . .
C6 C7 C8 C9 -0.3(5) . .
C5 N1 C9 C8 -1.0(4) . .
C5 N1 C9 C10 178.0(2) . .
C7 C8 C9 N1 0.9(4) . .
C7 C8 C9 C10 -178.1(3) . .
N1 C9 C10 N2 19.2(3) . .
C8 C9 C10 N2 -161.8(2) . .
N1 C9 C10 N3 -161.1(2) . .
C8 C9 C10 N3 17.9(4) . .
N3 C10 N2 N3 0.1(5) . 2_565
C9 C10 N2 N3 179.8(2) . 2_565
N2 C10 N3 N2 -0.1(5) . 2_565
C9 C10 N3 N2 -179.8(2) . 2_565
